data_7231341
loop_
_publ_author_name
'Wang, Feng-Yuan'
'Zhang, Qi'
'Zhang, Zaiyong'
'Gong, Xiaoyi'
'Wang, Jian-Rong'
'Mei, Xuefeng'

_publ_section_title
;
 Solid-state characterization and solubility enhancement of apremilast
 drug--drug cocrystals
;
_journal_issue 39
_journal_name_full CrystEngComm
_journal_page_first 5945
_journal_paper_doi 10.1039/C8CE00689J
_journal_volume 20
_journal_year 2018
_chemical_formula_moiety '2(C22 H24 N2 O7 S), C6 H6 N2 O'
_chemical_formula_sum 'C50 H54 N6 O15 S2'
_chemical_formula_weight 1043.11
_space_group_crystal_system tetragonal
_space_group_IT_number 92
_space_group_name_Hall 'P 4abw 2nw'
_space_group_name_H-M_alt 'P 41 21 2'
_symmetry_space_group_name_Hall 'P 4abw 2nw'
_symmetry_space_group_name_H-M 'P 41 21 2'
_atom_sites_solution_hydrogens geom
_audit_creation_date 2018-07-26
_audit_creation_method
;
Olex2 1.2
(compiled 2018.05.29 svn.r3508 for OlexSys, GUI svn.r5506)
;
_audit_update_record
;
2018-07-26 deposited with the CCDC.
2018-08-09 downloaded from the CCDC.
;
_cell_angle_alpha 90
_cell_angle_beta 90
_cell_angle_gamma 90
_cell_formula_units_Z 4
_cell_length_a 12.9994(8)
_cell_length_b 12.9994(8)
_cell_length_c 29.744(2)
_cell_measurement_reflns_used 6723
_cell_measurement_temperature 170(2)
_cell_measurement_theta_max 21.83
_cell_measurement_theta_min 2.22
_cell_volume 5026.3(6)
_computing_cell_refinement 'SAINT v7.68A (Bruker, 2009)'
_computing_data_reduction 'SAINT v7.68A (Bruker, 2009)'
_computing_molecular_graphics 'Olex2 (Dolomanov et al., 2009)'
_computing_publication_material 'Olex2 (Dolomanov et al., 2009)'
_computing_structure_refinement 'ShelXL (Sheldrick, 2015)'
_computing_structure_solution 'SHELXT 2014/5 (Sheldrick, 2014)'
_diffrn_ambient_temperature 170.0
_diffrn_measured_fraction_theta_full 0.998
_diffrn_measured_fraction_theta_max 0.994
_diffrn_measurement_device_type 'Bruker APEX-II CCD'
_diffrn_measurement_method '\f and \w scans'
_diffrn_radiation_monochromator graphite
_diffrn_radiation_type MoK\a
_diffrn_radiation_wavelength 0.71073
_diffrn_reflns_av_R_equivalents 0.0671
_diffrn_reflns_av_unetI/netI 0.0472
_diffrn_reflns_Laue_measured_fraction_full 0.998
_diffrn_reflns_Laue_measured_fraction_max 0.994
_diffrn_reflns_limit_h_max 16
_diffrn_reflns_limit_h_min -16
_diffrn_reflns_limit_k_max 16
_diffrn_reflns_limit_k_min -16
_diffrn_reflns_limit_l_max 34
_diffrn_reflns_limit_l_min -38
_diffrn_reflns_number 46922
_diffrn_reflns_point_group_measured_fraction_full 0.999
_diffrn_reflns_point_group_measured_fraction_max 0.995
_diffrn_reflns_theta_full 25.242
_diffrn_reflns_theta_max 27.525
_diffrn_reflns_theta_min 1.710
_diffrn_standards_number 0
_exptl_absorpt_coefficient_mu 0.181
_exptl_absorpt_correction_T_max 0.7456
_exptl_absorpt_correction_T_min 0.6516
_exptl_absorpt_correction_type multi-scan
_exptl_absorpt_process_details
;
SADABS-2008/1 (Bruker,2008) was used for absorption correction.
wR2(int) was 0.1080 before and 0.0631 after correction.
The Ratio of minimum to maximum transmission is 0.8739.
The \l/2 correction factor is 0.0015.
;
_exptl_crystal_colour colourless
_exptl_crystal_colour_primary colourless
_exptl_crystal_density_diffrn 1.378
_exptl_crystal_description block
_exptl_crystal_F_000 2192
_exptl_crystal_size_max 0.25
_exptl_crystal_size_mid 0.12
_exptl_crystal_size_min 0.11
_refine_diff_density_max 0.509
_refine_diff_density_min -0.642
_refine_diff_density_rms 0.060
_refine_ls_abs_structure_details
;
 Flack x determined using 1356 quotients [(I+)-(I-)]/[(I+)+(I-)]
 (Parsons, Flack and Wagner, Acta Cryst. B69 (2013) 249-259).
;
_refine_ls_abs_structure_Flack -0.01(4)
_refine_ls_extinction_method none
_refine_ls_goodness_of_fit_ref 1.060
_refine_ls_hydrogen_treatment constr
_refine_ls_matrix_type full
_refine_ls_number_parameters 362
_refine_ls_number_reflns 5752
_refine_ls_number_restraints 156
_refine_ls_restrained_S_all 1.140
_refine_ls_R_factor_all 0.0949
_refine_ls_R_factor_gt 0.0600
_refine_ls_shift/su_max 0.003
_refine_ls_shift/su_mean 0.000
_refine_ls_structure_factor_coef Fsqd
_refine_ls_weighting_details 'w=1/[\s^2^(Fo^2^)+(0.0969P)^2^+1.1805P] where P=(Fo^2^+2Fc^2^)/3'
_refine_ls_weighting_scheme calc
_refine_ls_wR_factor_gt 0.1552
_refine_ls_wR_factor_ref 0.1776
_reflns_Friedel_coverage 0.720
_reflns_Friedel_fraction_full 1.000
_reflns_Friedel_fraction_max 0.996
_reflns_number_gt 4024
_reflns_number_total 5752
_reflns_threshold_expression 'I > 2\s(I)'
_cod_data_source_file c8ce00689j2.cif
_cod_data_source_block mo_2016513_0m
_cod_depositor_comments 'Adding full bibliography for 7231341--7231342.cif.'
_cod_original_cell_volume 5026.3(7)
_cod_database_code 7231341
_shelx_shelxl_version_number 2018/3
_shelx_space_group_comment
;
The symmetry employed for this shelxl refinement is uniquely defined
by the following loop, which should always be used as a source of
symmetry information in preference to the above space-group names.
They are only intended as comments.
;
_olex2_refinement_description
;
1. Fixed Uiso
 At 1.2 times of:
  All C(H) groups, All C(H,H) groups, All N(H) groups, All N(H,H) groups
 At 1.5 times of:
  All C(H,H,H) groups
2. Restrained distances
 C46-C50
 1.5 with sigma of 0.02
 C47-C50
 2.5 with sigma of 0.02
 C50-C45
 2.5 with sigma of 0.02
 C46-O15
 2.8 with sigma of 0.02
 N6-O15
 2.4 with sigma of 0.02
 O15-N6
 2.256 with sigma of 0.02
 N6-C46
 2.4 with sigma of 0.02
 N6-C45
 2.7 with sigma of 0.02
 N6-C50
 1.316 with sigma of 0.02
 O15-C50
 1.245 with sigma of 0.02
 O15-C47
 2.8 with sigma of 0.02
 O15-C46
 2.38 with sigma of 0.02
3. Uiso/Uaniso restraints and constraints
C45 \\sim N5 \\sim C49 \\sim C48 \\sim C47 \\sim C46 \\sim O15 \\sim C50 \\sim
N6: within 2A with sigma of 0.005 and sigma for terminal atoms of 0.01
Uanis(C45) \\sim Ueq, Uanis(N5) \\sim Ueq, Uanis(C49) \\sim Ueq, Uanis(C48)
\\sim Ueq, Uanis(C47) \\sim Ueq, Uanis(C46) \\sim Ueq: with sigma of 0.005 and
sigma for terminal atoms of 0.01
Uanis(C50) \\sim Ueq, Uanis(O15) \\sim Ueq, Uanis(N6) \\sim Ueq: with sigma of
0.005 and sigma for terminal atoms of 0.01
4. Rigid body (RIGU) restrains
 C46, C47, C48, C49, N5, C45
 with sigma for 1-2 distances of 0.004 and sigma for 1-3 distances of 0.004
5. Others
 Fixed Sof: C45(0.5) H45(0.5) N5(0.5) C49(0.5) H49(0.5) C48(0.5) H48(0.5)
 C47(0.5) H47(0.5) C46(0.5) O15(0.5) C50(0.5) N6(0.5) H6A(0.5) H6B(0.5)
6.a Ternary CH refined with riding coordinates:
 C1(H1)
6.b Secondary CH2 refined with riding coordinates:
 C2(H2A,H2B), C10(H10A,H10B)
6.c Aromatic/amide H refined with riding coordinates:
 N2(H2), C5(H5), C9(H9), C8(H8), C18(H18), C16(H16), C17(H17), C45(H45),
 C49(H49), C48(H48), C47(H47)
6.d Fitted hexagon refined as free rotating group:
 C45(N5,C49,C48,C47,C46)
6.e X=CH2 refined with riding coordinates:
 N6(H6A,H6B)
6.f Idealised Me refined as rotating group:
 C22(H22A,H22B,H22C), C3(H3A,H3B,H3C), C12(H12A,H12B,H12C), C11(H11A,H11B,H11C)
;
_olex2_submission_special_instructions 'No special instructions were received'

loop_
_space_group_symop_operation_xyz
'x, y, z'
'-x, -y, z+1/2'
'-y+1/2, x+1/2, z+1/4'
'y+1/2, -x+1/2, z+3/4'
'-x+1/2, y+1/2, -z+1/4'
'x+1/2, -y+1/2, -z+3/4'
'y, x, -z'
'-y, -x, -z+1/2'

loop_
_atom_site_label
_atom_site_type_symbol
_atom_site_fract_x
_atom_site_fract_y
_atom_site_fract_z
_atom_site_U_iso_or_equiv
_atom_site_adp_type
_atom_site_occupancy
_atom_site_site_symmetry_order
_atom_site_calc_flag
_atom_site_refinement_flags_posn
_atom_site_refinement_flags_adp
_atom_site_refinement_flags_occupancy
_atom_site_disorder_assembly
_atom_site_disorder_group
S1 S 0.83968(9) 0.40045(9) 0.71324(4) 0.0467(3) Uani 1 1 d . . . . .
O5 O 0.7619(2) 0.4759(2) 0.58393(11) 0.0492(8) Uani 1 1 d . . . . .
O3 O 0.4645(3) 0.7532(3) 0.76639(13) 0.0617(10) Uani 1 1 d . . . . .
O6 O 0.5342(3) 0.3999(3) 0.69597(12) 0.0546(9) Uani 1 1 d . . . . .
N1 N 0.6579(3) 0.4591(3) 0.64628(12) 0.0388(8) Uani 1 1 d . . . . .
O1 O 0.7932(3) 0.3086(3) 0.69638(13) 0.0633(10) Uani 1 1 d . . . . .
O2 O 0.9249(3) 0.4429(3) 0.68851(14) 0.0652(11) Uani 1 1 d . . . . .
O4 O 0.4471(3) 0.8872(3) 0.70155(13) 0.0658(11) Uani 1 1 d . . . . .
N2 N 0.7042(3) 0.3187(3) 0.51629(13) 0.0469(10) Uani 1 1 d . . . . .
H2 H 0.743675 0.371186 0.523456 0.056 Uiso 1 1 calc R . . . .
O7 O 0.6757(3) 0.2010(3) 0.46161(14) 0.0709(11) Uani 1 1 d . . . . .
C13 C 0.6940(3) 0.4318(3) 0.60394(15) 0.0381(10) Uani 1 1 d . . . . .
C20 C 0.5790(3) 0.3937(3) 0.66040(16) 0.0410(10) Uani 1 1 d . . . . .
C1 C 0.7055(3) 0.5395(3) 0.67451(15) 0.0400(10) Uani 1 1 d . . . . .
H1 H 0.766942 0.565533 0.657772 0.048 Uiso 1 1 calc R . . . .
C19 C 0.5635(3) 0.3184(3) 0.62313(16) 0.0422(10) Uani 1 1 d . . . . .
C14 C 0.6319(3) 0.3424(3) 0.58931(16) 0.0386(10) Uani 1 1 d . . . . .
C4 C 0.6336(3) 0.6316(3) 0.68166(16) 0.0408(10) Uani 1 1 d . . . . .
C5 C 0.5811(3) 0.6474(3) 0.72194(16) 0.0434(10) Uani 1 1 d . . . . .
H5 H 0.588654 0.599317 0.745744 0.052 Uiso 1 1 calc R . . . .
C15 C 0.6347(3) 0.2875(3) 0.54939(16) 0.0412(10) Uani 1 1 d . . . . .
C9 C 0.6235(4) 0.7026(4) 0.64790(17) 0.0466(11) Uani 1 1 d . . . . .
H9 H 0.659900 0.693107 0.620506 0.056 Uiso 1 1 calc R . . . .
C6 C 0.5177(4) 0.7326(3) 0.72779(16) 0.0441(10) Uani 1 1 d . . . . .
C2 C 0.7444(4) 0.4968(4) 0.71903(15) 0.0437(10) Uani 1 1 d . . . . .
H2A H 0.685404 0.467868 0.735867 0.052 Uiso 1 1 calc R . . . .
H2B H 0.773000 0.554113 0.737049 0.052 Uiso 1 1 calc R . . . .
C21 C 0.7195(4) 0.2784(4) 0.47381(17) 0.0520(12) Uani 1 1 d . . . . .
C8 C 0.5611(4) 0.7879(4) 0.65318(18) 0.0510(12) Uani 1 1 d . . . . .
H8 H 0.553662 0.835654 0.629211 0.061 Uiso 1 1 calc R . . . .
C18 C 0.4938(4) 0.2378(4) 0.6195(2) 0.0542(12) Uani 1 1 d . . . . .
H18 H 0.445928 0.222351 0.642695 0.065 Uiso 1 1 calc R . . . .
C16 C 0.5647(4) 0.2051(4) 0.54547(19) 0.0507(12) Uani 1 1 d . . . . .
H16 H 0.563156 0.165387 0.518660 0.061 Uiso 1 1 calc R . . . .
C7 C 0.5095(4) 0.8039(4) 0.69315(19) 0.0483(12) Uani 1 1 d . . . . .
C10 C 0.4647(5) 0.6776(4) 0.80076(19) 0.0660(16) Uani 1 1 d . . . . .
H10A H 0.534673 0.670285 0.813483 0.079 Uiso 1 1 calc R . . . .
H10B H 0.443333 0.610213 0.788330 0.079 Uiso 1 1 calc R . . . .
C17 C 0.4984(4) 0.1815(4) 0.5802(2) 0.0590(14) Uani 1 1 d . . . . .
H17 H 0.453873 0.124027 0.576879 0.071 Uiso 1 1 calc R . . . .
C22 C 0.7918(5) 0.3393(5) 0.44537(19) 0.0671(15) Uani 1 1 d . . . . .
H22A H 0.755070 0.397616 0.432003 0.101 Uiso 1 1 calc GR . . . .
H22B H 0.819392 0.295469 0.421439 0.101 Uiso 1 1 calc GR . . . .
H22C H 0.848475 0.364919 0.464006 0.101 Uiso 1 1 calc GR . . . .
C3 C 0.8771(5) 0.3767(5) 0.7693(2) 0.0753(18) Uani 1 1 d . . . . .
H3A H 0.817053 0.354693 0.786760 0.113 Uiso 1 1 calc GR . . . .
H3B H 0.905496 0.439741 0.782382 0.113 Uiso 1 1 calc GR . . . .
H3C H 0.929373 0.322431 0.769838 0.113 Uiso 1 1 calc GR . . . .
C12 C 0.4274(6) 0.9569(5) 0.6657(2) 0.082(2) Uani 1 1 d . . . . .
H12A H 0.389431 0.921472 0.641875 0.123 Uiso 1 1 calc GR . . . .
H12B H 0.492834 0.982503 0.653753 0.123 Uiso 1 1 calc GR . . . .
H12C H 0.386526 1.014860 0.676909 0.123 Uiso 1 1 calc GR . . . .
C11 C 0.3915(7) 0.7107(6) 0.8364(3) 0.101(3) Uani 1 1 d . . . . .
H11A H 0.324575 0.726027 0.822774 0.151 Uiso 1 1 calc GR . . . .
H11B H 0.418152 0.772526 0.851222 0.151 Uiso 1 1 calc GR . . . .
H11C H 0.383685 0.655528 0.858526 0.151 Uiso 1 1 calc GR . . . .
C45 C 0.5212(11) 0.4814(11) 0.4675(4) 0.134(4) Uani 0.5 1 d D U P A -1
H45 H 0.537128 0.462329 0.437449 0.161 Uiso 0.5 1 calc R . P A -1
N5 N 0.5770(13) 0.5588(14) 0.4886(5) 0.136(3) Uani 0.5 1 d G U P A -1
C49 C 0.5536(14) 0.5867(13) 0.5325(5) 0.138(4) Uani 0.5 1 d G U P A -1
H49 H 0.591773 0.639638 0.546958 0.166 Uiso 0.5 1 calc R . P A -1
C48 C 0.4745(12) 0.5373(10) 0.5554(4) 0.136(4) Uani 0.5 1 d G U P A -1
H48 H 0.458595 0.556389 0.585398 0.163 Uiso 0.5 1 calc R . P A -1
C47 C 0.4188(13) 0.4599(13) 0.5343(5) 0.133(4) Uani 0.5 1 d DG U P A -1
H47 H 0.364683 0.426109 0.549864 0.160 Uiso 0.5 1 calc R . P A -1
C46 C 0.4421(14) 0.4320(13) 0.4903(5) 0.136(3) Uani 0.5 1 d DG U P A -1
O15 O 0.3263(17) 0.2840(15) 0.4882(8) 0.236(7) Uani 0.5 1 d D U P A -1
C50 C 0.3863(18) 0.3454(17) 0.4695(7) 0.171(5) Uani 0.5 1 d D U P A -1
N6 N 0.4307(19) 0.3172(18) 0.4280(7) 0.240(8) Uani 0.5 1 d D U P A -1
H6A H 0.415849 0.257210 0.415839 0.288 Uiso 0.5 1 calc R . P A -1
H6B H 0.473123 0.359456 0.414226 0.288 Uiso 0.5 1 calc R . P A -1

loop_
_atom_site_aniso_label
_atom_site_aniso_U_11
_atom_site_aniso_U_22
_atom_site_aniso_U_33
_atom_site_aniso_U_23
_atom_site_aniso_U_13
_atom_site_aniso_U_12
S1 0.0499(7) 0.0507(7) 0.0394(6) -0.0025(5) -0.0027(5) 0.0097(5)
O5 0.057(2) 0.0527(19) 0.0382(19) 0.0022(15) 0.0132(16) -0.0120(15)
O3 0.077(2) 0.052(2) 0.056(2) 0.0089(17) 0.0228(19) 0.0177(18)
O6 0.056(2) 0.068(2) 0.040(2) 0.0039(18) 0.0158(16) -0.0043(17)
N1 0.0434(18) 0.0451(19) 0.028(2) 0.0030(16) 0.0029(16) -0.0004(16)
O1 0.084(3) 0.049(2) 0.057(2) -0.0118(17) -0.004(2) 0.0107(19)
O2 0.054(2) 0.072(2) 0.070(3) -0.002(2) 0.0123(19) 0.0075(18)
O4 0.084(3) 0.051(2) 0.063(3) 0.0093(18) 0.002(2) 0.0232(18)
N2 0.054(2) 0.047(2) 0.040(2) -0.0050(17) 0.0057(19) -0.0025(18)
O7 0.092(3) 0.068(2) 0.053(2) -0.020(2) 0.005(2) -0.015(2)
C13 0.044(2) 0.041(2) 0.029(2) 0.0068(18) -0.0004(19) 0.0029(18)
C20 0.041(2) 0.047(2) 0.036(3) 0.006(2) 0.002(2) 0.0000(18)
C1 0.041(2) 0.044(2) 0.035(2) 0.0013(19) 0.0052(19) -0.0027(18)
C19 0.040(2) 0.045(2) 0.042(3) 0.007(2) 0.001(2) 0.0026(18)
C14 0.038(2) 0.038(2) 0.040(3) 0.008(2) 0.0007(19) 0.0036(17)
C4 0.045(2) 0.042(2) 0.035(3) 0.0015(19) 0.0023(19) -0.0023(19)
C5 0.047(3) 0.047(2) 0.037(3) 0.009(2) 0.004(2) 0.0047(19)
C15 0.044(2) 0.041(2) 0.038(3) 0.002(2) 0.0017(19) 0.0041(18)
C9 0.054(3) 0.048(3) 0.037(3) 0.004(2) 0.004(2) -0.001(2)
C6 0.047(3) 0.043(2) 0.042(3) 0.003(2) 0.006(2) 0.0039(19)
C2 0.047(2) 0.050(2) 0.034(2) -0.002(2) -0.002(2) 0.0051(19)
C21 0.055(3) 0.061(3) 0.040(3) -0.003(2) -0.003(2) 0.006(2)
C8 0.064(3) 0.046(3) 0.043(3) 0.013(2) -0.004(2) -0.001(2)
C18 0.048(3) 0.056(3) 0.059(3) 0.010(3) 0.008(2) -0.007(2)
C16 0.053(3) 0.044(2) 0.055(3) -0.008(2) -0.001(2) -0.002(2)
C7 0.053(3) 0.039(2) 0.053(3) 0.003(2) -0.002(2) 0.004(2)
C10 0.093(4) 0.052(3) 0.053(3) 0.002(3) 0.025(3) 0.004(3)
C17 0.057(3) 0.048(3) 0.072(4) -0.006(3) 0.005(3) -0.013(2)
C22 0.081(4) 0.078(4) 0.042(3) -0.004(3) 0.015(3) -0.005(3)
C3 0.085(4) 0.084(4) 0.057(4) 0.004(3) -0.019(3) 0.020(3)
C12 0.119(5) 0.058(3) 0.069(5) 0.003(3) -0.017(4) 0.030(4)
C11 0.139(7) 0.081(5) 0.082(5) 0.010(4) 0.056(5) 0.021(5)
C45 0.132(5) 0.134(5) 0.137(5) 0.010(4) -0.010(4) 0.027(4)
N5 0.135(5) 0.136(5) 0.135(5) 0.010(4) -0.005(4) 0.027(4)
C49 0.138(5) 0.138(5) 0.138(6) 0.007(4) -0.005(4) 0.021(4)
C48 0.135(5) 0.133(5) 0.139(5) 0.009(4) -0.007(4) 0.019(4)
C47 0.128(5) 0.129(5) 0.142(5) 0.015(4) -0.012(4) 0.019(4)
C46 0.134(5) 0.135(5) 0.140(5) 0.013(4) -0.012(4) 0.023(4)
O15 0.227(11) 0.248(11) 0.233(11) 0.011(9) 0.018(9) 0.029(9)
C50 0.169(6) 0.171(6) 0.174(6) 0.012(5) 0.000(5) 0.012(5)
N6 0.244(11) 0.239(11) 0.239(11) 0.010(9) 0.002(9) 0.001(10)

loop_
_atom_type_symbol
_atom_type_description
_atom_type_scat_dispersion_real
_atom_type_scat_dispersion_imag
_atom_type_scat_source
C C 0.0033 0.0016 'International Tables Vol C Tables 4.2.6.8 and 6.1.1.4'
H H 0.0000 0.0000 'International Tables Vol C Tables 4.2.6.8 and 6.1.1.4'
N N 0.0061 0.0033 'International Tables Vol C Tables 4.2.6.8 and 6.1.1.4'
O O 0.0106 0.0060 'International Tables Vol C Tables 4.2.6.8 and 6.1.1.4'
S S 0.1246 0.1234 'International Tables Vol C Tables 4.2.6.8 and 6.1.1.4'

loop_
_geom_angle_atom_site_label_1
_geom_angle_atom_site_label_2
_geom_angle_atom_site_label_3
_geom_angle
O1 S1 O2 117.8(2)
O1 S1 C2 109.3(2)
O1 S1 C3 107.6(3)
O2 S1 C2 108.5(2)
O2 S1 C3 109.7(3)
C3 S1 C2 103.0(3)
C6 O3 C10 118.0(4)
C13 N1 C20 111.4(4)
C13 N1 C1 123.7(3)
C20 N1 C1 124.6(4)
C7 O4 C12 118.1(5)
C15 N2 H2 115.6
C21 N2 H2 115.6
C21 N2 C15 128.8(4)
O5 C13 N1 124.9(4)
O5 C13 C14 128.7(4)
N1 C13 C14 106.4(4)
O6 C20 N1 125.1(4)
O6 C20 C19 128.9(4)
N1 C20 C19 106.0(4)
N1 C1 H1 106.9
N1 C1 C4 112.1(3)
N1 C1 C2 112.1(4)
C4 C1 H1 106.9
C2 C1 H1 106.9
C2 C1 C4 111.5(4)
C14 C19 C20 107.9(4)
C14 C19 C18 122.3(5)
C18 C19 C20 129.8(4)
C19 C14 C13 108.3(4)
C19 C14 C15 121.7(4)
C15 C14 C13 129.9(4)
C5 C4 C1 122.2(4)
C9 C4 C1 118.8(4)
C9 C4 C5 118.9(4)
C4 C5 H5 119.5
C6 C5 C4 121.0(4)
C6 C5 H5 119.5
N2 C15 C16 125.5(4)
C14 C15 N2 118.1(4)
C14 C15 C16 116.4(4)
C4 C9 H9 119.6
C4 C9 C8 120.9(5)
C8 C9 H9 119.6
O3 C6 C5 124.1(4)
O3 C6 C7 116.9(4)
C5 C6 C7 118.9(4)
S1 C2 H2A 108.8
S1 C2 H2B 108.8
C1 C2 S1 113.9(3)
C1 C2 H2A 108.8
C1 C2 H2B 108.8
H2A C2 H2B 107.7
N2 C21 C22 114.0(5)
O7 C21 N2 121.4(5)
O7 C21 C22 124.5(5)
C9 C8 H8 119.9
C7 C8 C9 120.2(4)
C7 C8 H8 119.9
C19 C18 H18 122.1
C17 C18 C19 115.9(5)
C17 C18 H18 122.1
C15 C16 H16 119.7
C17 C16 C15 120.7(5)
C17 C16 H16 119.7
O4 C7 C6 115.8(4)
O4 C7 C8 124.2(4)
C8 C7 C6 120.0(4)
O3 C10 H10A 110.1
O3 C10 H10B 110.1
O3 C10 C11 108.1(5)
H10A C10 H10B 108.4
C11 C10 H10A 110.1
C11 C10 H10B 110.1
C18 C17 H17 118.5
C16 C17 C18 122.9(5)
C16 C17 H17 118.5
C21 C22 H22A 109.5
C21 C22 H22B 109.5
C21 C22 H22C 109.5
H22A C22 H22B 109.5
H22A C22 H22C 109.5
H22B C22 H22C 109.5
S1 C3 H3A 109.5
S1 C3 H3B 109.5
S1 C3 H3C 109.5
H3A C3 H3B 109.5
H3A C3 H3C 109.5
H3B C3 H3C 109.5
O4 C12 H12A 109.5
O4 C12 H12B 109.5
O4 C12 H12C 109.5
H12A C12 H12B 109.5
H12A C12 H12C 109.5
H12B C12 H12C 109.5
C10 C11 H11A 109.5
C10 C11 H11B 109.5
C10 C11 H11C 109.5
H11A C11 H11B 109.5
H11A C11 H11C 109.5
H11B C11 H11C 109.5
N5 C45 H45 120.0
N5 C45 C46 120.0
C46 C45 H45 120.0
C45 N5 C49 120.0
N5 C49 H49 120.0
C48 C49 N5 120.0
C48 C49 H49 120.0
C49 C48 H48 120.0
C49 C48 C47 120.0
C47 C48 H48 120.0
C48 C47 H47 120.0
C48 C47 C46 120.0
C46 C47 H47 120.0
C45 C46 C50 120.7(10)
C47 C46 C45 120.0
C47 C46 C50 119.2(10)
O15 C50 C46 127.4(17)
O15 C50 N6 118.7(16)
N6 C50 C46 111.4(14)
C50 N6 H6A 120.0
C50 N6 H6B 120.0
H6A N6 H6B 120.0

loop_
_geom_bond_atom_site_label_1
_geom_bond_atom_site_label_2
_geom_bond_distance
S1 O1 1.429(4)
S1 O2 1.440(4)
S1 C2 1.770(5)
S1 C3 1.763(6)
O5 C13 1.209(5)
O3 C6 1.367(6)
O3 C10 1.418(6)
O6 C20 1.210(6)
N1 C13 1.390(6)
N1 C20 1.396(6)
N1 C1 1.476(6)
O4 C7 1.376(6)
O4 C12 1.422(7)
N2 H2 0.8800
N2 C15 1.396(6)
N2 C21 1.382(6)
O7 C21 1.212(6)
C13 C14 1.481(6)
C20 C19 1.493(7)
C1 H1 1.0000
C1 C4 1.534(6)
C1 C2 1.522(6)
C19 C14 1.378(6)
C19 C18 1.390(6)
C14 C15 1.386(7)
C4 C5 1.395(7)
C4 C9 1.370(6)
C5 H5 0.9500
C5 C6 1.390(6)
C15 C16 1.411(6)
C9 H9 0.9500
C9 C8 1.383(7)
C6 C7 1.391(7)
C2 H2A 0.9900
C2 H2B 0.9900
C21 C22 1.492(8)
C8 H8 0.9500
C8 C7 1.381(8)
C18 H18 0.9500
C18 C17 1.382(8)
C16 H16 0.9500
C16 C17 1.379(8)
C10 H10A 0.9900
C10 H10B 0.9900
C10 C11 1.487(9)
C17 H17 0.9500
C22 H22A 0.9800
C22 H22B 0.9800
C22 H22C 0.9800
C3 H3A 0.9800
C3 H3B 0.9800
C3 H3C 0.9800
C12 H12A 0.9800
C12 H12B 0.9800
C12 H12C 0.9800
C11 H11A 0.9800
C11 H11B 0.9800
C11 H11C 0.9800
C45 H45 0.9500
C45 N5 1.3900
C45 C46 1.3900
N5 C49 1.3900
C49 H49 0.9500
C49 C48 1.3900
C48 H48 0.9500
C48 C47 1.3900
C47 H47 0.9500
C47 C46 1.3900
C46 C50 1.475(15)
O15 C50 1.248(18)
C50 N6 1.411(19)
N6 H6A 0.8800
N6 H6B 0.8800
